data_8103980
loop_
_publ_author_name
'Thiele, G.'
'Serr, B.R.'

_publ_section_title
;
 Crystal structure of rubidium triiodostannate(II), Rb Sn I3
;
_journal_name_full 'Zeitschrift fuer Kristallographie (149,1979-)'
_journal_page_first 64
_journal_page_last 64
_journal_volume 210
_journal_year 1995
_chemical_formula_sum 'I3 Rb Sn'
_chemical_name_systematic 'Rb (Sn I3)'
_space_group_IT_number 62
_symmetry_space_group_name_Hall '-P 2ac 2n'
_symmetry_space_group_name_H-M 'P n m a'
_cell_angle_alpha 90
_cell_angle_beta 90
_cell_angle_gamma 90
_cell_formula_units_Z 4
_cell_length_a 10.184
_cell_length_b 4.747
_cell_length_c 17.309
_cell_volume 836.777
_citation_journal_id_ASTM ZEKRDZ
_cod_data_source_file Thiele_ZEKRDZ_1995_1679.cif
_cod_data_source_block I3Rb1Sn1
_cod_original_cell_volume 836.7768
_cod_original_formula_sum 'I3 Rb1 Sn1'
_cod_database_code 8103980

loop_
_symmetry_equiv_pos_as_xyz
x,y,z
-x+1/2,-y,z+1/2
x+1/2,-y+1/2,-z+1/2
-x,y+1/2,-z
-x,-y,-z
x-1/2,y,-z-1/2
-x-1/2,y-1/2,z-1/2
x,-y-1/2,z

loop_
_atom_site_label
_atom_site_type_symbol
_atom_site_fract_x
_atom_site_fract_y
_atom_site_fract_z
_atom_site_occupancy
_atom_site_U_iso_or_equiv
I2 I-1 0.47302 0.25 0.38022 1 0.0
Rb1 Rb+1 0.087 0.25 0.32893 1 0.0
I1 I-1 0.19739 0.25 0.71123 1 0.0
Sn1 Sn+2 0.33942 0.25 0.56142 1 0.0
I3 I-1 0.83761 0.25 0.50503 1 0.0
